data_1502161
loop_
_publ_author_name
'Fenster, Erik'
'Fehl, Charlie'
'Aub\'e, Jeffrey'

_publ_section_title
;
 Use of a tandem Prins/Friedel-Crafts reaction in the construction of the
 indeno-tetrahydropyridine core of the haouamine alkaloids: formal
 synthesis of (-)-haouamine A.
;
_journal_issue 10
_journal_name_full 'Organic letters'
_journal_page_first 2614
_journal_page_last 2617
_journal_paper_doi 10.1021/ol200725m
_journal_volume 13
_journal_year 2011
_chemical_formula_sum 'C20 H22 O2'
_chemical_formula_weight 294.38
_chemical_name_systematic
; 
 ? 
;
_space_group_IT_number 14
_symmetry_cell_setting monoclinic
_symmetry_space_group_name_Hall '-P 2ybc'
_symmetry_space_group_name_H-M 'P 1 21/c 1'
_atom_sites_solution_hydrogens difmap
_atom_sites_solution_primary direct
_atom_sites_solution_secondary difmap
_audit_creation_method SHELXTL
_cell_angle_alpha 90.00
_cell_angle_beta 95.312(4)
_cell_angle_gamma 90.00
_cell_formula_units_Z 8
_cell_length_a 30.462(2)
_cell_length_b 13.2317(8)
_cell_length_c 7.6817(5)
_cell_measurement_reflns_used 5247
_cell_measurement_temperature 100(2)
_cell_measurement_theta_max 68.52
_cell_measurement_theta_min 3.64
_cell_volume 3082.9(3)
_computing_cell_refinement 'Bruker SAINT'
_computing_data_collection 'Bruker APEX2'
_computing_data_reduction 'Bruker SAINT'
_computing_molecular_graphics 'Bruker SHELXTL'
_computing_publication_material 'Bruker SHELXTL'
_computing_structure_refinement 'Bruker SHELXTL'
_computing_structure_solution 'Bruker SHELXTL'
_diffrn_ambient_temperature 100(2)
_diffrn_measured_fraction_theta_full 0.961
_diffrn_measured_fraction_theta_max 0.961
_diffrn_measurement_device_type 'Bruker APEX-II CCD'
_diffrn_measurement_method '\f and \w scans'
_diffrn_radiation_monochromator 'Helios high-brilliance multilayer optics'
_diffrn_radiation_source 'Bruker MicroSTAR microfocus rotating anode'
_diffrn_radiation_type CuK\a
_diffrn_radiation_wavelength 1.54178
_diffrn_reflns_av_R_equivalents 0.0449
_diffrn_reflns_av_sigmaI/netI 0.0504
_diffrn_reflns_limit_h_max 36
_diffrn_reflns_limit_h_min -27
_diffrn_reflns_limit_k_max 15
_diffrn_reflns_limit_k_min -16
_diffrn_reflns_limit_l_max 9
_diffrn_reflns_limit_l_min -8
_diffrn_reflns_number 17267
_diffrn_reflns_theta_full 69.41
_diffrn_reflns_theta_max 69.41
_diffrn_reflns_theta_min 1.46
_exptl_absorpt_coefficient_mu 0.628
_exptl_absorpt_correction_T_max 0.7532
_exptl_absorpt_correction_T_min 0.6419
_exptl_absorpt_correction_type multi-scan
_exptl_crystal_colour colourless
_exptl_crystal_density_diffrn 1.268
_exptl_crystal_density_method 'not measured'
_exptl_crystal_description Needle
_exptl_crystal_F_000 1264
_exptl_crystal_size_max 0.06
_exptl_crystal_size_mid 0.02
_exptl_crystal_size_min 0.01
_refine_diff_density_max 0.678
_refine_diff_density_min -0.470
_refine_diff_density_rms 0.110
_refine_ls_extinction_method none
_refine_ls_goodness_of_fit_ref 1.047
_refine_ls_hydrogen_treatment mixed
_refine_ls_matrix_type full
_refine_ls_number_parameters 408
_refine_ls_number_reflns 5563
_refine_ls_number_restraints 0
_refine_ls_restrained_S_all 1.047
_refine_ls_R_factor_all 0.1104
_refine_ls_R_factor_gt 0.0971
_refine_ls_shift/su_max 0.000
_refine_ls_shift/su_mean 0.000
_refine_ls_structure_factor_coef Fsqd
_refine_ls_weighting_details 'calc w=1/[\s^2^(Fo^2^)+(0.0956P)^2^+25.8402P] where P=(Fo^2^+2Fc^2^)/3'
_refine_ls_weighting_scheme calc
_refine_ls_wR_factor_gt 0.2769
_refine_ls_wR_factor_ref 0.2837
_reflns_number_gt 4658
_reflns_number_total 5563
_reflns_threshold_expression >2sigma(I)
_cod_data_source_file ol200725m_si_004.cif
_cod_data_source_block q78a
_cod_depositor_comments
;
The following automatic conversions were performed:

'_symmetry_cell_setting' value 'Monoclinic' changed to 'monoclinic'
according to /home/saulius/struct/CIF-dictionaries/cif_core.dic
dictionary named 'cif_core.dic' version 2.4.1 from 2010-06-29.

Automatic conversion script
Id: cif_fix_values 1715 2011-07-08 13:25:40Z adriana 
;
_cod_original_cell_volume 3083.0(3)
_cod_original_sg_symbol_H-M P2(1)/c
_cod_database_code 1502161

loop_
_symmetry_equiv_pos_as_xyz
'x, y, z'
'-x, y+1/2, -z+1/2'
'-x, -y, -z'
'x, -y-1/2, z-1/2'

loop_
_atom_site_label
_atom_site_type_symbol
_atom_site_fract_x
_atom_site_fract_y
_atom_site_fract_z
_atom_site_U_iso_or_equiv
_atom_site_adp_type
_atom_site_occupancy
_atom_site_symmetry_multiplicity
_atom_site_calc_flag
_atom_site_refinement_flags
O1 O 0.21634(12) 0.2250(3) 0.2326(5) 0.0183(8) Uani 1 1 d .
H1O H 0.236(2) 0.236(5) 0.160(9) 0.024(17) Uiso 1 1 d .
O2 O -0.03970(12) 0.1682(3) -0.2944(5) 0.0208(8) Uani 1 1 d .
C1 C 0.19412(16) 0.1314(4) 0.1859(6) 0.0161(10) Uani 1 1 d .
H1 H 0.2160 0.0809 0.1498 0.019 Uiso 1 1 calc R
C2 C 0.15809(16) 0.1475(4) 0.0360(6) 0.0149(10) Uani 1 1 d .
H2A H 0.1719 0.1709 -0.0685 0.018 Uiso 1 1 calc R
H2B H 0.1380 0.2015 0.0693 0.018 Uiso 1 1 calc R
C3 C 0.13080(16) 0.0515(4) -0.0121(6) 0.0155(10) Uani 1 1 d .
C4 C 0.08734(16) 0.0843(4) -0.1136(6) 0.0150(10) Uani 1 1 d .
C5 C 0.07831(17) 0.1031(4) -0.2915(7) 0.0178(10) Uani 1 1 d .
H5 H 0.1008 0.0960 -0.3684 0.021 Uiso 1 1 calc R
C6 C 0.03584(17) 0.1324(4) -0.3557(6) 0.0175(10) Uani 1 1 d .
H6 H 0.0294 0.1461 -0.4768 0.021 Uiso 1 1 calc R
C7 C 0.00316(17) 0.1416(4) -0.2427(7) 0.0164(10) Uani 1 1 d .
C8 C 0.01275(17) 0.1248(4) -0.0627(7) 0.0175(10) Uani 1 1 d .
H8 H -0.0095 0.1329 0.0150 0.021 Uiso 1 1 calc R
C9 C 0.05478(17) 0.0965(4) 0.0000(6) 0.0163(10) Uani 1 1 d .
C10 C 0.07281(16) 0.0724(4) 0.1854(6) 0.0160(10) Uani 1 1 d .
H10A H 0.0511 0.0345 0.2483 0.019 Uiso 1 1 calc R
H10B H 0.0816 0.1345 0.2516 0.019 Uiso 1 1 calc R
C11 C 0.11336(16) 0.0062(4) 0.1547(6) 0.0149(10) Uani 1 1 d .
H11 H 0.1022 -0.0633 0.1245 0.018 Uiso 1 1 calc R
C12 C 0.14876(16) -0.0040(4) 0.3097(6) 0.0165(10) Uani 1 1 d .
H12A H 0.1345 -0.0240 0.4151 0.020 Uiso 1 1 calc R
H12B H 0.1696 -0.0583 0.2842 0.020 Uiso 1 1 calc R
C13 C 0.17426(17) 0.0937(4) 0.3470(6) 0.0177(10) Uani 1 1 d .
H13A H 0.1542 0.1458 0.3873 0.021 Uiso 1 1 calc R
H13B H 0.1980 0.0820 0.4417 0.021 Uiso 1 1 calc R
C14 C 0.15473(16) -0.0266(4) -0.1169(6) 0.0142(10) Uani 1 1 d .
C15 C 0.19435(17) -0.0058(4) -0.1892(7) 0.0194(11) Uani 1 1 d .
H15 H 0.2078 0.0587 -0.1714 0.023 Uiso 1 1 calc R
C16 C 0.21431(18) -0.0783(4) -0.2867(7) 0.0228(12) Uani 1 1 d .
H16 H 0.2412 -0.0628 -0.3341 0.027 Uiso 1 1 calc R
C17 C 0.19542(19) -0.1727(4) -0.3155(7) 0.0243(12) Uani 1 1 d .
H17 H 0.2095 -0.2222 -0.3806 0.029 Uiso 1 1 calc R
C18 C 0.15575(18) -0.1941(4) -0.2482(7) 0.0233(12) Uani 1 1 d .
H18 H 0.1423 -0.2583 -0.2688 0.028 Uiso 1 1 calc R
C19 C 0.13570(18) -0.1224(4) -0.1513(7) 0.0209(11) Uani 1 1 d .
H19 H 0.1084 -0.1381 -0.1069 0.025 Uiso 1 1 calc R
C20 C -0.05437(18) 0.1548(4) -0.4753(7) 0.0214(11) Uani 1 1 d .
H20A H -0.0861 0.1687 -0.4939 0.032 Uiso 1 1 calc R
H20B H -0.0487 0.0852 -0.5101 0.032 Uiso 1 1 calc R
H20C H -0.0384 0.2016 -0.5459 0.032 Uiso 1 1 calc R
O21 O 0.27564(12) 0.2830(3) 0.0157(5) 0.0203(8) Uani 1 1 d .
H21O H 0.256(3) 0.287(6) -0.101(11) 0.05(2) Uiso 1 1 d .
O22 O 0.53837(12) 0.3329(3) -0.2550(5) 0.0212(8) Uani 1 1 d .
C21 C 0.30064(16) 0.3757(4) 0.0157(7) 0.0161(10) Uani 1 1 d .
H21 H 0.2807 0.4320 -0.0281 0.019 Uiso 1 1 calc R
C22 C 0.33714(16) 0.3639(4) -0.1045(6) 0.0152(10) Uani 1 1 d .
H22A H 0.3236 0.3494 -0.2240 0.018 Uiso 1 1 calc R
H22B H 0.3553 0.3047 -0.0654 0.018 Uiso 1 1 calc R
C23 C 0.36780(16) 0.4571(4) -0.1124(6) 0.0146(10) Uani 1 1 d .
C24 C 0.41129(16) 0.4222(4) -0.1755(6) 0.0145(10) Uani 1 1 d .
C25 C 0.42146(16) 0.4058(4) -0.3448(6) 0.0154(10) Uani 1 1 d .
H25 H 0.3996 0.4160 -0.4397 0.018 Uiso 1 1 calc R
C26 C 0.46356(17) 0.3743(4) -0.3765(7) 0.0195(11) Uani 1 1 d .
H26 H 0.4704 0.3622 -0.4929 0.023 Uiso 1 1 calc R
C27 C 0.49549(17) 0.3605(4) -0.2378(7) 0.0176(10) Uani 1 1 d .
C28 C 0.48481(16) 0.3742(4) -0.0645(6) 0.0153(10) Uani 1 1 d .
H28 H 0.5063 0.3632 0.0314 0.018 Uiso 1 1 calc R
C29 C 0.44271(17) 0.4039(4) -0.0371(6) 0.0153(10) Uani 1 1 d .
C30 C 0.42332(16) 0.4228(4) 0.1353(6) 0.0145(10) Uani 1 1 d .
H30A H 0.4447 0.4573 0.2202 0.017 Uiso 1 1 calc R
H30B H 0.4136 0.3591 0.1872 0.017 Uiso 1 1 calc R
C31 C 0.38359(16) 0.4921(4) 0.0779(6) 0.0155(10) Uani 1 1 d .
H31 H 0.3954 0.5622 0.0691 0.019 Uiso 1 1 calc R
C32 C 0.34691(16) 0.4967(4) 0.2014(6) 0.0164(10) Uani 1 1 d .
H32A H 0.3271 0.5540 0.1667 0.020 Uiso 1 1 calc R
H32B H 0.3602 0.5097 0.3217 0.020 Uiso 1 1 calc R
C33 C 0.31958(17) 0.3993(4) 0.2006(6) 0.0174(10) Uani 1 1 d .
H33A H 0.3385 0.3426 0.2467 0.021 Uiso 1 1 calc R
H33B H 0.2954 0.4076 0.2768 0.021 Uiso 1 1 calc R
C34 C 0.34745(16) 0.5444(4) -0.2227(6) 0.0147(10) Uani 1 1 d .
C35 C 0.30502(17) 0.5417(4) -0.3071(7) 0.0189(11) Uani 1 1 d .
H35 H 0.2875 0.4830 -0.2970 0.023 Uiso 1 1 calc R
C36 C 0.28770(18) 0.6232(4) -0.4063(7) 0.0228(11) Uani 1 1 d .
H36 H 0.2584 0.6202 -0.4601 0.027 Uiso 1 1 calc R
C37 C 0.31320(18) 0.7084(4) -0.4266(7) 0.0202(11) Uani 1 1 d .
H37 H 0.3016 0.7636 -0.4952 0.024 Uiso 1 1 calc R
C38 C 0.35542(17) 0.7119(4) -0.3463(6) 0.0172(10) Uani 1 1 d .
H38 H 0.3732 0.7699 -0.3600 0.021 Uiso 1 1 calc R
C39 C 0.37239(17) 0.6309(4) -0.2448(6) 0.0166(10) Uani 1 1 d .
H39 H 0.4016 0.6349 -0.1896 0.020 Uiso 1 1 calc R
C40 C 0.55381(17) 0.3480(4) -0.4250(7) 0.0199(11) Uani 1 1 d .
H40A H 0.5857 0.3368 -0.4178 0.030 Uiso 1 1 calc R
H40B H 0.5472 0.4173 -0.4643 0.030 Uiso 1 1 calc R
H40C H 0.5390 0.3002 -0.5084 0.030 Uiso 1 1 calc R

loop_
_atom_site_aniso_label
_atom_site_aniso_U_11
_atom_site_aniso_U_22
_atom_site_aniso_U_33
_atom_site_aniso_U_23
_atom_site_aniso_U_13
_atom_site_aniso_U_12
O1 0.0169(18) 0.0199(19) 0.0180(18) -0.0003(14) 0.0005(15) -0.0076(15)
O2 0.0163(18) 0.026(2) 0.0192(18) -0.0012(15) -0.0048(14) 0.0030(15)
C1 0.016(2) 0.015(2) 0.017(2) -0.0027(19) 0.0014(19) -0.0037(19)
C2 0.016(2) 0.012(2) 0.016(2) 0.0000(19) -0.0025(19) -0.0012(19)
C3 0.015(2) 0.013(2) 0.017(2) -0.0014(19) -0.0022(19) 0.0009(19)
C4 0.015(2) 0.010(2) 0.018(2) 0.0008(18) -0.0053(19) -0.0003(18)
C5 0.021(3) 0.015(2) 0.017(2) 0.0003(19) 0.000(2) 0.002(2)
C6 0.024(3) 0.014(2) 0.014(2) -0.0002(18) -0.004(2) -0.001(2)
C7 0.016(2) 0.012(2) 0.020(2) -0.0020(19) -0.0047(19) -0.0005(19)
C8 0.019(3) 0.013(2) 0.020(2) -0.0027(19) 0.001(2) -0.0006(19)
C9 0.022(3) 0.012(2) 0.015(2) 0.0026(18) -0.0023(19) -0.0027(19)
C10 0.016(2) 0.016(2) 0.015(2) 0.0001(19) -0.0009(19) 0.0000(19)
C11 0.014(2) 0.013(2) 0.017(2) -0.0004(19) -0.0030(19) -0.0016(18)
C12 0.018(2) 0.017(2) 0.015(2) 0.0041(19) -0.0002(19) -0.0030(19)
C13 0.017(2) 0.018(2) 0.017(2) 0.0010(19) -0.0044(19) -0.002(2)
C14 0.014(2) 0.017(2) 0.010(2) 0.0002(19) -0.0054(17) 0.0012(19)
C15 0.018(3) 0.023(3) 0.016(2) 0.000(2) -0.003(2) 0.000(2)
C16 0.019(3) 0.033(3) 0.016(2) -0.003(2) 0.001(2) 0.006(2)
C17 0.028(3) 0.025(3) 0.019(3) -0.003(2) -0.001(2) 0.012(2)
C18 0.028(3) 0.018(3) 0.023(3) -0.004(2) -0.005(2) 0.005(2)
C19 0.021(3) 0.020(3) 0.022(3) 0.001(2) -0.001(2) 0.003(2)
C20 0.021(3) 0.021(3) 0.021(3) 0.000(2) -0.008(2) -0.005(2)
O21 0.0166(18) 0.0209(19) 0.0231(19) 0.0031(15) 0.0000(15) -0.0048(14)
O22 0.0160(18) 0.026(2) 0.0227(19) 0.0051(16) 0.0077(15) 0.0044(15)
C21 0.014(2) 0.015(2) 0.020(2) 0.0013(19) 0.0018(19) -0.0030(19)
C22 0.014(2) 0.015(2) 0.016(2) 0.0029(19) -0.0026(18) -0.0022(19)
C23 0.015(2) 0.012(2) 0.016(2) 0.0019(19) 0.0015(18) -0.0006(19)
C24 0.015(2) 0.010(2) 0.019(2) 0.0014(19) 0.0042(19) -0.0022(18)
C25 0.018(2) 0.015(2) 0.012(2) 0.0017(18) -0.0018(19) -0.0009(19)
C26 0.022(3) 0.019(3) 0.018(2) 0.000(2) 0.003(2) 0.000(2)
C27 0.017(2) 0.014(2) 0.023(3) 0.001(2) 0.005(2) 0.0000(19)
C28 0.016(2) 0.012(2) 0.017(2) 0.0016(18) -0.0043(19) 0.0009(19)
C29 0.022(3) 0.012(2) 0.013(2) -0.0026(18) 0.0019(19) -0.0032(19)
C30 0.016(2) 0.017(2) 0.010(2) -0.0002(18) 0.0009(18) 0.0009(19)
C31 0.016(2) 0.013(2) 0.017(2) -0.0009(19) 0.0023(19) -0.0002(19)
C32 0.016(2) 0.019(2) 0.015(2) -0.0007(19) 0.0030(19) 0.001(2)
C33 0.019(3) 0.017(2) 0.016(2) 0.0016(19) 0.004(2) -0.001(2)
C34 0.016(2) 0.019(2) 0.009(2) -0.0023(19) 0.0019(18) 0.0017(19)
C35 0.017(3) 0.019(3) 0.020(2) 0.006(2) -0.001(2) -0.001(2)
C36 0.018(3) 0.027(3) 0.022(3) 0.004(2) -0.005(2) 0.001(2)
C37 0.024(3) 0.018(3) 0.018(3) 0.008(2) 0.004(2) 0.005(2)
C38 0.023(3) 0.012(2) 0.016(2) 0.0020(19) 0.002(2) -0.001(2)
C39 0.017(2) 0.018(2) 0.015(2) 0.0036(19) 0.0008(19) 0.002(2)
C40 0.018(2) 0.022(3) 0.020(3) 0.000(2) 0.006(2) -0.002(2)

loop_
_atom_type_symbol
_atom_type_description
_atom_type_scat_dispersion_real
_atom_type_scat_dispersion_imag
_atom_type_scat_source
C C 0.0181 0.0091 'International Tables Vol C Tables 4.2.6.8 and 6.1.1.4'
H H 0.0000 0.0000 'International Tables Vol C Tables 4.2.6.8 and 6.1.1.4'
O O 0.0492 0.0322 'International Tables Vol C Tables 4.2.6.8 and 6.1.1.4'

loop_
_geom_angle_atom_site_label_1
_geom_angle_atom_site_label_2
_geom_angle_atom_site_label_3
_geom_angle
C1 O1 H1O 108(4)
C7 O2 C20 116.9(4)
O1 C1 C13 107.1(4)
O1 C1 C2 110.8(4)
C13 C1 C2 110.4(4)
O1 C1 H1 109.5
C13 C1 H1 109.5
C2 C1 H1 109.5
C1 C2 C3 113.4(4)
C1 C2 H2A 108.9
C3 C2 H2A 108.9
C1 C2 H2B 108.9
C3 C2 H2B 108.9
H2A C2 H2B 107.7
C14 C3 C4 110.7(4)
C14 C3 C2 114.1(4)
C4 C3 C2 108.0(4)
C14 C3 C11 112.8(4)
C4 C3 C11 100.6(4)
C2 C3 C11 109.8(4)
C9 C4 C5 120.5(5)
C9 C4 C3 110.3(4)
C5 C4 C3 129.2(5)
C4 C5 C6 119.3(5)
C4 C5 H5 120.4
C6 C5 H5 120.4
C7 C6 C5 119.9(5)
C7 C6 H6 120.0
C5 C6 H6 120.0
O2 C7 C6 124.0(5)
O2 C7 C8 115.5(5)
C6 C7 C8 120.5(5)
C9 C8 C7 119.3(5)
C9 C8 H8 120.4
C7 C8 H8 120.4
C8 C9 C4 120.4(5)
C8 C9 C10 129.2(5)
C4 C9 C10 110.4(4)
C9 C10 C11 101.6(4)
C9 C10 H10A 111.4
C11 C10 H10A 111.4
C9 C10 H10B 111.4
C11 C10 H10B 111.4
H10A C10 H10B 109.3
C12 C11 C10 116.4(4)
C12 C11 C3 113.8(4)
C10 C11 C3 104.2(4)
C12 C11 H11 107.3
C10 C11 H11 107.3
C3 C11 H11 107.3
C13 C12 C11 112.4(4)
C13 C12 H12A 109.1
C11 C12 H12A 109.1
C13 C12 H12B 109.1
C11 C12 H12B 109.1
H12A C12 H12B 107.9
C1 C13 C12 111.2(4)
C1 C13 H13A 109.4
C12 C13 H13A 109.4
C1 C13 H13B 109.4
C12 C13 H13B 109.4
H13A C13 H13B 108.0
C15 C14 C19 117.2(5)
C15 C14 C3 122.9(4)
C19 C14 C3 119.8(4)
C16 C15 C14 120.9(5)
C16 C15 H15 119.6
C14 C15 H15 119.6
C17 C16 C15 120.8(5)
C17 C16 H16 119.6
C15 C16 H16 119.6
C16 C17 C18 119.3(5)
C16 C17 H17 120.4
C18 C17 H17 120.4
C19 C18 C17 120.2(5)
C19 C18 H18 119.9
C17 C18 H18 119.9
C18 C19 C14 121.6(5)
C18 C19 H19 119.2
C14 C19 H19 119.2
O2 C20 H20A 109.5
O2 C20 H20B 109.5
H20A C20 H20B 109.5
O2 C20 H20C 109.5
H20A C20 H20C 109.5
H20B C20 H20C 109.5
C21 O21 H21O 103(5)
C27 O22 C40 116.3(4)
O21 C21 C33 109.3(4)
O21 C21 C22 109.2(4)
C33 C21 C22 110.8(4)
O21 C21 H21 109.2
C33 C21 H21 109.2
C22 C21 H21 109.2
C21 C22 C23 114.8(4)
C21 C22 H22A 108.6
C23 C22 H22A 108.6
C21 C22 H22B 108.6
C23 C22 H22B 108.6
H22A C22 H22B 107.5
C24 C23 C34 111.9(4)
C24 C23 C22 108.4(4)
C34 C23 C22 114.0(4)
C24 C23 C31 100.7(4)
C34 C23 C31 111.5(4)
C22 C23 C31 109.4(4)
C25 C24 C29 119.8(5)
C25 C24 C23 128.6(5)
C29 C24 C23 111.6(4)
C24 C25 C26 120.2(5)
C24 C25 H25 119.9
C26 C25 H25 119.9
C27 C26 C25 119.8(5)
C27 C26 H26 120.1
C25 C26 H26 120.1
O22 C27 C26 124.5(5)
O22 C27 C28 115.4(5)
C26 C27 C28 120.1(5)
C29 C28 C27 118.7(4)
C29 C28 H28 120.6
C27 C28 H28 120.6
C28 C29 C24 121.3(4)
C28 C29 C30 128.5(4)
C24 C29 C30 110.1(4)
C29 C30 C31 101.9(4)
C29 C30 H30A 111.4
C31 C30 H30A 111.4
C29 C30 H30B 111.4
C31 C30 H30B 111.4
H30A C30 H30B 109.3
C32 C31 C30 116.3(4)
C32 C31 C23 114.3(4)
C30 C31 C23 104.8(4)
C32 C31 H31 107.0
C30 C31 H31 107.0
C23 C31 H31 107.0
C31 C32 C33 113.0(4)
C31 C32 H32A 109.0
C33 C32 H32A 109.0
C31 C32 H32B 109.0
C33 C32 H32B 109.0
H32A C32 H32B 107.8
C21 C33 C32 109.6(4)
C21 C33 H33A 109.7
C32 C33 H33A 109.7
C21 C33 H33B 109.7
C32 C33 H33B 109.7
H33A C33 H33B 108.2
C35 C34 C39 117.3(5)
C35 C34 C23 123.3(5)
C39 C34 C23 119.4(4)
C34 C35 C36 121.5(5)
C34 C35 H35 119.3
C36 C35 H35 119.3
C37 C36 C35 120.1(5)
C37 C36 H36 119.9
C35 C36 H36 119.9
C38 C37 C36 119.2(5)
C38 C37 H37 120.4
C36 C37 H37 120.4
C37 C38 C39 120.4(5)
C37 C38 H38 119.8
C39 C38 H38 119.8
C34 C39 C38 121.4(5)
C34 C39 H39 119.3
C38 C39 H39 119.3
O22 C40 H40A 109.5
O22 C40 H40B 109.5
H40A C40 H40B 109.5
O22 C40 H40C 109.5
H40A C40 H40C 109.5
H40B C40 H40C 109.5

loop_
_geom_bond_atom_site_label_1
_geom_bond_atom_site_label_2
_geom_bond_distance
O1 C1 1.441(6)
O1 H1O 0.86(7)
O2 C7 1.375(6)
O2 C20 1.431(6)
C1 C13 1.511(7)
C1 C2 1.531(6)
C1 H1 1.0000
C2 C3 1.544(6)
C2 H2A 0.9900
C2 H2B 0.9900
C3 C14 1.535(7)
C3 C4 1.535(6)
C3 C11 1.552(7)
C4 C9 1.390(7)
C4 C5 1.391(7)
C5 C6 1.397(7)
C5 H5 0.9500
C6 C7 1.386(7)
C6 H6 0.9500
C7 C8 1.404(7)
C8 C9 1.377(7)
C8 H8 0.9500
C9 C10 1.512(6)
C10 C11 1.550(7)
C10 H10A 0.9900
C10 H10B 0.9900
C11 C12 1.536(6)
C11 H11 1.0000
C12 C13 1.522(7)
C12 H12A 0.9900
C12 H12B 0.9900
C13 H13A 0.9900
C13 H13B 0.9900
C14 C15 1.402(7)
C14 C19 1.408(7)
C15 C16 1.391(8)
C15 H15 0.9500
C16 C17 1.384(8)
C16 H16 0.9500
C17 C18 1.387(8)
C17 H17 0.9500
C18 C19 1.383(8)
C18 H18 0.9500
C19 H19 0.9500
C20 H20A 0.9800
C20 H20B 0.9800
C20 H20C 0.9800
O21 C21 1.445(6)
O21 H21O 1.03(8)
O22 C27 1.375(6)
O22 C40 1.442(6)
C21 C33 1.515(7)
C21 C22 1.518(7)
C21 H21 1.0000
C22 C23 1.552(6)
C22 H22A 0.9900
C22 H22B 0.9900
C23 C24 1.524(7)
C23 C34 1.530(7)
C23 C31 1.566(7)
C24 C25 1.381(7)
C24 C29 1.384(7)
C25 C26 1.391(7)
C25 H25 0.9500
C26 C27 1.386(7)
C26 H26 0.9500
C27 C28 1.412(7)
C28 C29 1.376(7)
C28 H28 0.9500
C29 C30 1.520(6)
C30 C31 1.549(7)
C30 H30A 0.9900
C30 H30B 0.9900
C31 C32 1.532(7)
C31 H31 1.0000
C32 C33 1.534(7)
C32 H32A 0.9900
C32 H32B 0.9900
C33 H33A 0.9900
C33 H33B 0.9900
C34 C35 1.392(7)
C34 C39 1.393(7)
C35 C36 1.396(7)
C35 H35 0.9500
C36 C37 1.386(8)
C36 H36 0.9500
C37 C38 1.374(8)
C37 H37 0.9500
C38 C39 1.397(7)
C38 H38 0.9500
C39 H39 0.9500
C40 H40A 0.9800
C40 H40B 0.9800
C40 H40C 0.9800

loop_
_geom_hbond_atom_site_label_D
_geom_hbond_atom_site_label_H
_geom_hbond_atom_site_label_A
_geom_hbond_distance_DH
_geom_hbond_distance_HA
_geom_hbond_distance_DA
_geom_hbond_angle_DHA
_geom_hbond_site_symmetry_A
O1 H1O O21 0.86(7) 1.83(7) 2.681(5) 170(6) .
O21 H21O O1 1.03(8) 1.68(8) 2.697(5) 167(7) 4_565

loop_
_geom_torsion_atom_site_label_1
_geom_torsion_atom_site_label_2
_geom_torsion_atom_site_label_3
_geom_torsion_atom_site_label_4
_geom_torsion
O1 C1 C2 C3 -176.0(4)
C13 C1 C2 C3 -57.5(5)
C1 C2 C3 C14 -75.9(5)
C1 C2 C3 C4 160.6(4)
C1 C2 C3 C11 51.9(5)
C14 C3 C4 C9 141.5(4)
C2 C3 C4 C9 -93.0(5)
C11 C3 C4 C9 22.0(5)
C14 C3 C4 C5 -39.7(7)
C2 C3 C4 C5 85.8(6)
C11 C3 C4 C5 -159.2(5)
C9 C4 C5 C6 -1.3(7)
C3 C4 C5 C6 180.0(5)
C4 C5 C6 C7 -0.6(8)
C20 O2 C7 C6 20.0(7)
C20 O2 C7 C8 -160.8(4)
C5 C6 C7 O2 -178.7(5)
C5 C6 C7 C8 2.1(8)
O2 C7 C8 C9 179.1(4)
C6 C7 C8 C9 -1.7(7)
C7 C8 C9 C4 -0.3(7)
C7 C8 C9 C10 -178.7(5)
C5 C4 C9 C8 1.8(7)
C3 C4 C9 C8 -179.3(4)
C5 C4 C9 C10 -179.6(4)
C3 C4 C9 C10 -0.6(6)
C8 C9 C10 C11 157.4(5)
C4 C9 C10 C11 -21.1(5)
C9 C10 C11 C12 160.3(4)
C9 C10 C11 C3 34.1(5)
C14 C3 C11 C12 80.2(5)
C4 C3 C11 C12 -161.8(4)
C2 C3 C11 C12 -48.2(5)
C14 C3 C11 C10 -152.0(4)
C4 C3 C11 C10 -34.1(4)
C2 C3 C11 C10 79.6(4)
C10 C11 C12 C13 -70.4(6)
C3 C11 C12 C13 50.8(6)
O1 C1 C13 C12 178.4(4)
C2 C1 C13 C12 57.7(5)
C11 C12 C13 C1 -54.9(6)
C4 C3 C14 C15 111.3(5)
C2 C3 C14 C15 -10.7(6)
C11 C3 C14 C15 -136.9(5)
C4 C3 C14 C19 -65.5(6)
C2 C3 C14 C19 172.5(4)
C11 C3 C14 C19 46.4(6)
C19 C14 C15 C16 -1.7(7)
C3 C14 C15 C16 -178.5(4)
C14 C15 C16 C17 0.3(8)
C15 C16 C17 C18 1.0(8)
C16 C17 C18 C19 -1.0(8)
C17 C18 C19 C14 -0.5(8)
C15 C14 C19 C18 1.7(7)
C3 C14 C19 C18 178.7(5)
O21 C21 C22 C23 -178.0(4)
C33 C21 C22 C23 -57.7(5)
C21 C22 C23 C24 158.2(4)
C21 C22 C23 C34 -76.4(5)
C21 C22 C23 C31 49.3(5)
C34 C23 C24 C25 -44.1(7)
C22 C23 C24 C25 82.5(6)
C31 C23 C24 C25 -162.7(5)
C34 C23 C24 C29 137.5(4)
C22 C23 C24 C29 -95.9(5)
C31 C23 C24 C29 18.9(5)
C29 C24 C25 C26 -2.2(7)
C23 C24 C25 C26 179.6(5)
C24 C25 C26 C27 -0.8(8)
C40 O22 C27 C26 18.7(7)
C40 O22 C27 C28 -161.8(4)
C25 C26 C27 O22 -177.8(5)
C25 C26 C27 C28 2.7(8)
O22 C27 C28 C29 178.7(4)
C26 C27 C28 C29 -1.7(7)
C27 C28 C29 C24 -1.2(7)
C27 C28 C29 C30 179.6(5)
C25 C24 C29 C28 3.2(7)
C23 C24 C29 C28 -178.3(4)
C25 C24 C29 C30 -177.5(4)
C23 C24 C29 C30 1.1(6)
C28 C29 C30 C31 158.4(5)
C24 C29 C30 C31 -20.8(5)
C29 C30 C31 C32 159.0(4)
C29 C30 C31 C23 31.8(5)
C24 C23 C31 C32 -159.3(4)
C34 C23 C31 C32 81.9(5)
C22 C23 C31 C32 -45.2(5)
C24 C23 C31 C30 -30.9(5)
C34 C23 C31 C30 -149.7(4)
C22 C23 C31 C30 83.2(5)
C30 C31 C32 C33 -71.7(5)
C23 C31 C32 C33 50.6(6)
O21 C21 C33 C32 179.0(4)
C22 C21 C33 C32 58.7(5)
C31 C32 C33 C21 -56.1(5)
C24 C23 C34 C35 124.2(5)
C22 C23 C34 C35 0.7(7)
C31 C23 C34 C35 -123.8(5)
C24 C23 C34 C39 -54.2(6)
C22 C23 C34 C39 -177.7(4)
C31 C23 C34 C39 57.7(6)
C39 C34 C35 C36 -1.6(7)
C23 C34 C35 C36 179.9(5)
C34 C35 C36 C37 1.7(8)
C35 C36 C37 C38 -0.7(8)
C36 C37 C38 C39 -0.3(8)
C35 C34 C39 C38 0.5(7)
C23 C34 C39 C38 179.1(5)
C37 C38 C39 C34 0.4(8)
